data_2000416
loop_
_publ_author_name
'Ferguson, G.'
'Gallagher, J. F.'
'Fullwood, R.'
'Parker, D.'

_publ_section_title
;
 (1<i>R</i>,2<i>R</i>)-1,2-Diphenyl-1,2-ethanediamine monohydrobromide
;
_journal_issue 12
_journal_name_full 'Acta Crystallographica Section C'
_journal_page_first 2273
_journal_page_last 2275
_journal_paper_doi 10.1107/S0108270192008953
_journal_volume 48
_journal_year 1992
_chemical_formula_moiety 'C14 H17 N2+,Br-'
_chemical_formula_sum 'C14 H17 Br N2'
_chemical_formula_weight 293.20
_chemical_name_systematic
;
(1R,2R)-1,2-diphenyl-1,2-ethanediamine monohydrobromide
;
_space_group_IT_number 4
_symmetry_cell_setting monoclinic
_symmetry_space_group_name_Hall 'P 2yb'
_symmetry_space_group_name_H-M 'P 1 21 1'
_cell_angle_alpha 90.0
_cell_angle_beta 96.078(4)
_cell_angle_gamma 90.0
_cell_formula_units_Z 2
_cell_length_a 6.1749(4)
_cell_length_b 8.0494(4)
_cell_length_c 14.0057(5)
_cell_measurement_reflns_used 25
_cell_measurement_temperature 293
_cell_measurement_theta_max 20.00
_cell_measurement_theta_min 15.00
_cell_volume 692.23(6)
_diffrn_ambient_temperature 293
_diffrn_measurement_device 'Enraf-Nonius CAD-4'
_diffrn_measurement_method \w/2\q
_diffrn_radiation_monochromator graphite
_diffrn_radiation_source 'xray tube'
_diffrn_radiation_type 'Molybdenum K\a'
_diffrn_radiation_wavelength 0.70930
_diffrn_reflns_av_R_equivalents 0.008
_diffrn_reflns_limit_h_max 7
_diffrn_reflns_limit_h_min 0
_diffrn_reflns_limit_k_max 10
_diffrn_reflns_limit_k_min -10
_diffrn_reflns_limit_l_max 17
_diffrn_reflns_limit_l_min -17
_diffrn_reflns_number 2997
_diffrn_reflns_theta_max 26.91
_diffrn_reflns_theta_min 2.00
_diffrn_standards_decay_% 2.5
_diffrn_standards_interval_time 120
_diffrn_standards_number 3
_exptl_absorpt_coefficient_mu 2.92
_exptl_absorpt_correction_T_max 0.5302
_exptl_absorpt_correction_T_min 0.3107
_exptl_absorpt_correction_type empirical
_exptl_crystal_colour colourless
_exptl_crystal_density_diffrn 1.407
_exptl_crystal_description plate
_exptl_crystal_F_000 300
_exptl_crystal_size_max 0.12
_exptl_crystal_size_mid 0.25
_exptl_crystal_size_min 0.55
_refine_diff_density_max 0.42
_refine_diff_density_min -0.30
_refine_ls_abs_structure_Rogers 1.02(2)
_refine_ls_extinction_coef 31E2(4)
_refine_ls_extinction_method Larson
_refine_ls_goodness_of_fit_obs 1.09
_refine_ls_hydrogen_treatment refall
_refine_ls_matrix_type full
_refine_ls_number_parameters 222
_refine_ls_number_reflns 2578
_refine_ls_R_factor_all 0.027
_refine_ls_R_factor_obs 0.021
_refine_ls_shift/esd_max 0.003
_refine_ls_structure_factor_coef F
_refine_ls_weighting_details 'w = 1/[\s^2^(F)+0.0004F^2^]'
_refine_ls_weighting_scheme calc
_refine_ls_wR_factor_all 0.028
_refine_ls_wR_factor_obs 0.026
_reflns_number_observed 2578
_reflns_number_total 2866
_reflns_observed_criterion 'Inet > 3.0\s(Inet)'
_cod_data_source_file ab1027.cif
_cod_data_source_block ab1027_structure_1_of_1
_cod_depositor_comments
;
The following automatic conversions were performed:
'_symmetry_cell_setting' value 'Monoclinic' changed to 'monoclinic'
according to '/home/saulius/struct/CIF-dictionaries/cif_core.dic'
dictionary named 'cif_core.dic' version 2.4.1 from 2010-06-29.

Automatic conversion script
Id: cif_fix_enum 1527 2010-12-29 10:47:43Z saulius 

The following automatic conversions were performed:

'_symmetry_cell_setting' value 'Monoclinic' changed to 'monoclinic'
according to /home/saulius/struct/CIF-dictionaries/cif_core.dic
dictionary named 'cif_core.dic' version 2.4.1 from 2010-06-29.

Automatic conversion script
Id: cif_fix_values 1715 2011-07-08 13:25:40Z adriana 

The following automatic conversions were performed:

'_refine_ls_weighting_scheme' value '1/[\s^2^(F)+0.0004F^2^]' was
changed to 'calc'. New tag '_refine_ls_weighting_details' was
created. The value of the new tag was set to 'w =
1/[\s^2^(F)+0.0004F^2^]'.

Automatic conversion script
Id: cif_fix_values 3143 2015-03-26 13:38:13Z robertas 
;
_cod_original_sg_symbol_H-M 'P 21'
_cod_database_code 2000416

loop_
_symmetry_equiv_pos_as_xyz
x,y,z
-x,1/2+y,-z

loop_
_atom_site_aniso_label
_atom_site_aniso_U_11
_atom_site_aniso_U_22
_atom_site_aniso_U_33
_atom_site_aniso_U_12
_atom_site_aniso_U_13
_atom_site_aniso_U_23
_atom_site_aniso_type_symbol
Br 0.02993(10) 0.03883(11) 0.06264(14) 0.0016(3) 0.01348(14) -0.0183(3) Br
N(1) 0.0353(10) 0.0329(9) 0.0322(9) 0.0022(14) 0.0127(14) -0.0053(15) N
N(2) 0.0486(16) 0.0323(11) 0.0423(13) -0.002(2) 0.014(2) -0.0006(19) N
C(1) 0.0327(13) 0.0321(12) 0.0315(11) 0.0015(19) 0.0101(17) 0.0032(17) C
C(11) 0.0359(10) 0.0307(9) 0.0342(10) 0.0077(15) 0.0168(16) -0.0003(16) C
C(12) 0.0441(13) 0.0465(12) 0.0423(12) 0.012(2) 0.005(2) 0.009(2) C
C(13) 0.0703(14) 0.0440(17) 0.0421(11) 0.027(3) 0.0089(19) 0.021(3) C
C(14) 0.0718(18) 0.0400(11) 0.0492(14) -0.008(2) 0.042(2) 0.009(2) C
C(15) 0.0485(11) 0.0496(13) 0.0539(11) -0.014(3) 0.0255(18) 0.009(3) C
C(16) 0.0415(12) 0.0416(12) 0.0425(12) 0.0019(19) 0.0079(19) 0.012(2) C
C(2) 0.0333(8) 0.0368(12) 0.0326(8) 0.006(2) 0.0093(12) -0.007(2) C
C(21) 0.0440(10) 0.0339(16) 0.0359(10) 0.0120(16) 0.0021(15) -0.0035(15) C
C(22) 0.0499(15) 0.0696(17) 0.0484(14) -0.008(3) -0.008(2) -0.009(3) C
C(23) 0.069(2) 0.093(3) 0.064(2) 0.007(4) -0.040(3) -0.028(3) C
C(24) 0.103(3) 0.130(4) 0.0357(15) 0.067(4) -0.030(3) -0.025(3) C
C(25) 0.089(2) 0.139(4) 0.0374(13) 0.043(7) 0.026(3) 0.020(5) C
C(26) 0.0562(13) 0.0849(17) 0.0406(11) 0.011(5) 0.0220(19) 0.006(4) C

loop_
_atom_site_label
_atom_site_fract_x
_atom_site_fract_y
_atom_site_fract_z
_atom_site_U_iso_or_equiv
_atom_site_thermal_displace_type
_atom_site_calc_flag
_atom_site_refinement_flags
_atom_site_type_symbol
Br 0.37639(3) 0.00000 0.994824(15) 0.04367(12) Uani d . Br
N(1) 0.1306(3) 0.3485(3) 0.03900(13) 0.0333(8) Uani d . N
N(2) 0.1801(5) 0.6511(3) 0.12321(18) 0.0409(13) Uani d . N
C(1) 0.1918(4) 0.3495(3) 0.14472(18) 0.0320(10) Uani d . C
C(11) 0.0964(3) 0.2006(2) 0.19176(16) 0.0333(9) Uani d . C
C(12) 0.2225(4) 0.1178(3) 0.26511(17) 0.0445(11) Uani d . C
C(13) 0.1358(5) -0.0166(5) 0.31114(17) 0.0522(14) Uani d . C
C(14) -0.0736(5) -0.0690(4) 0.28361(19) 0.0526(13) Uani d . C
C(15) -0.1995(4) 0.0112(6) 0.21076(17) 0.0501(13) Uani d . C
C(16) -0.1146(4) 0.1471(3) 0.16541(18) 0.0419(11) Uani d . C
C(2) 0.1209(3) 0.5154(4) 0.18564(13) 0.0342(9) Uani d . C
C(21) 0.2086(4) 0.5317(3) 0.29143(15) 0.0382(11) Uani d . C
C(22) 0.4186(5) 0.5824(4) 0.3198(2) 0.0566(15) Uani d . C
C(23) 0.4930(7) 0.6004(5) 0.4159(3) 0.077(2) Uani d . C
C(24) 0.3557(7) 0.5679(7) 0.4843(2) 0.091(3) Uani d . C
C(25) 0.1472(6) 0.5179(9) 0.4575(2) 0.088(3) Uani d . C
C(26) 0.0730(4) 0.4976(7) 0.36117(16) 0.0602(14) Uani d . C
H(1) 0.359(4) 0.340(3) 0.1554(18) 0.035(6) Uiso d . H
H(12) 0.376(5) 0.158(4) 0.281(2) 0.053(8) Uiso d . H
H(13) 0.213(5) -0.071(4) 0.363(2) 0.063(9) Uiso d . H
H(14) -0.142(5) -0.151(4) 0.320(2) 0.053(8) Uiso d . H
H(15) -0.355(5) -0.002(8) 0.193(2) 0.078(9) Uiso d . H
H(16) -0.192(5) 0.195(4) 0.116(2) 0.047(7) Uiso d . H
H(2) -0.039(3) 0.522(3) 0.1830(13) 0.023(5) Uiso d . H
H(22) 0.521(7) 0.601(6) 0.268(3) 0.092(13) Uiso d . H
H(23) 0.632(7) 0.627(6) 0.435(3) 0.091(13) Uiso d . H
H(24) 0.406(8) 0.577(6) 0.556(4) 0.110(15) Uiso d . H
H(25) 0.066(6) 0.492(9) 0.501(3) 0.089(11) Uiso d . H
H(26) -0.067(5) 0.458(4) 0.344(2) 0.058(9) Uiso d . H
H(1A) -0.008(6) 0.363(5) 0.023(2) 0.067(10) Uiso d . H
H(1B) 0.196(5) 0.419(4) 0.006(2) 0.042(7) Uiso d . H
H(1C) 0.158(4) 0.265(4) 0.0141(19) 0.040(7) Uiso d . H
H(2A) 0.327(5) 0.653(4) 0.117(2) 0.044(7) Uiso d . H
H(2B) 0.158(4) 0.738(4) 0.1530(18) 0.026(6) Uiso d . H

loop_
_atom_type_symbol
_atom_type_description
_atom_type_scat_dispersion_real
_atom_type_scat_dispersion_imag
_atom_type_scat_source
C ? 0.002 0.002 'International Tables Vol. IV Table 2.2B'
H ? 0.000 0.000 'International Tables Vol. IV Table 2.2B'
N ? 0.004 0.003 'International Tables Vol. IV Table 2.2B'
Br ? -0.374 2.456 'International Tables Vol. IV Table 2.2B'

loop_
_geom_angle_atom_site_label_1
_geom_angle_atom_site_label_2
_geom_angle_atom_site_label_3
_geom_angle_site_symmetry_1
_geom_angle_site_symmetry_2
_geom_angle_site_symmetry_3
_geom_angle
_geom_angle_publ_flag
N(1) C(1) C(11) . . . 111.0(2) yes
N(1) C(1) C(2) . . . 108.9(2) yes
C(11) C(1) C(2) . . . 112.7(2) yes
C(1) C(11) C(12) . . . 119.1(2) yes
C(1) C(11) C(16) . . . 121.8(2) yes
C(12) C(11) C(16) . . . 119.0(2) no
C(11) C(12) C(13) . . . 120.0(2) no
C(12) C(13) C(14) . . . 120.2(3) no
C(13) C(14) C(15) . . . 120.3(3) no
C(14) C(15) C(16) . . . 119.7(3) no
C(11) C(16) C(15) . . . 120.7(2) no
N(2) C(2) C(1) . . . 109.00(19) yes
N(2) C(2) C(21) . . . 115.4(2) yes
C(2) C(21) C(22) . . . 122.1(2) yes
C(2) C(21) C(26) . . . 119.3(2) yes
C(1) C(2) C(21) . . . 110.5(2) yes
C(22) C(21) C(26) . . . 118.6(2) no
C(21) C(22) C(23) . . . 121.2(3) no
C(22) C(23) C(24) . . . 119.6(4) no
C(23) C(24) C(25) . . . 120.0(3) no
C(24) C(25) C(26) . . . 120.5(3) no
C(24) C(25) H(25) . . . 119.(2) no
C(21) C(26) C(25) . . . 120.1(3) no
C(1) N(1) H(1A) . . . 114.(2) no
C(1) N(1) H(1B) . . . 116.2(19) no
C(1) N(1) H(1C) . . . 113.8(19) no
C(2) N(2) H(2A) . . . 112.4(19) no
C(2) N(2) H(2B) . . . 105.2(17) no
N(1) C(1) H(1) . . . 106.8(14) no
C(11) C(1) H(1) . . . 107.9(15) no
C(2) C(1) H(1) . . . 109.4(15) no
C(11) C(12) H(12) . . . 116.7(17) no
C(13) C(12) H(12) . . . 123.3(17) no
C(12) C(13) H(13) . . . 122.(2) no
C(14) C(13) H(13) . . . 118.(2) no
C(13) C(14) H(14) . . . 121.0(17) no
C(15) C(14) H(14) . . . 118.2(17) no
C(14) C(15) H(15) . . . 126(3) no
C(16) C(15) H(15) . . . 112(3) no
C(11) C(16) H(16) . . . 119.3(19) no
C(15) C(16) H(16) . . . 119.8(19) no
N(2) C(2) H(2) . . . 104.5(14) no
C(1) C(2) H(2) . . . 110.8(15) no
C(21) C(2) H(2) . . . 106.4(11) no
C(21) C(22) H(22) . . . 118.(2) no
C(23) C(22) H(22) . . . 120.(2) no
C(22) C(23) H(23) . . . 121(3) no
C(24) C(23) H(23) . . . 118(3) no
C(23) C(24) H(24) . . . 122(3) no
C(25) C(24) H(24) . . . 117(3) no
C(26) C(25) H(25) . . . 121.(3) no
C(21) C(26) H(26) . . . 120.4(18) no
C(25) C(26) H(26) . . . 119.5(18) no

loop_
_geom_bond_atom_site_label_1
_geom_bond_atom_site_label_2
_geom_bond_site_symmetry_1
_geom_bond_site_symmetry_2
_geom_bond_distance
_geom_bond_publ_flag
N(1) C(1) . . 1.489(3) yes
N(2) C(2) . . 1.469(4) yes
C(1) C(11) . . 1.517(3) yes
C(1) C(2) . . 1.535(4) yes
C(11) C(12) . . 1.391(3) yes
C(11) C(16) . . 1.384(3) yes
C(12) C(13) . . 1.395(4) yes
C(13) C(14) . . 1.376(4) yes
C(14) C(15) . . 1.376(4) yes
C(15) C(16) . . 1.395(4) yes
C(2) C(21) . . 1.528(3) yes
C(21) C(22) . . 1.377(4) yes
C(21) C(26) . . 1.380(3) yes
C(22) C(23) . . 1.383(4) yes
C(23) C(24) . . 1.370(6) yes
C(24) C(25) . . 1.363(7) yes
C(25) C(26) . . 1.388(4) yes
N(1) H(1A) . . 0.87(4) no
N(1) H(1B) . . 0.86(3) no
N(1) H(1C) . . 0.78(4) no
N(2) H(2A) . . 0.92(3) no
N(2) H(2B) . . 0.84(3) no
C(1) H(1) . . 1.03(3) no
C(12) H(12) . . 1.00(3) no
C(13) H(13) . . 0.93(4) no
C(14) H(14) . . 0.96(3) no
C(15) H(15) . . 0.97(3) no
C(16) H(16) . . 0.89(3) no
C(2) H(2) . . 0.98(2) no
C(22) H(22) . . 1.02(5) no
C(23) H(23) . . 0.90(4) no
C(24) H(24) . . 1.02(6) no
C(25) H(25) . . 0.86(4) no
C(26) H(26) . . 0.93(3) no

loop_
_geom_contact_atom_site_label_1
_geom_contact_atom_site_label_2
_geom_contact_distance
_geom_contact_site_symmetry_1
_geom_contact_site_symmetry_2
_geom_contact_publ_flag
Br H(1A) 2.51(4) . 2_546 no
Br H(1C) 2.55(3) . 1_556 no
Br H(1B) 2.72(3) . 2_646 no
Br H(2A) 2.82(3) . 2_646 no
Br N(1) 3.346(2) . 2_546 yes
Br N(1) 3.279(2) . 1_556 yes
Br N(1) 3.359(2) . 2_646 yes
Br N(2) 3.560(3) . 2_646 yes

loop_
_geom_torsion_atom_site_label_1
_geom_torsion_atom_site_label_2
_geom_torsion_atom_site_label_3
_geom_torsion_atom_site_label_4
_geom_torsion_site_symmetry_1
_geom_torsion_site_symmetry_2
_geom_torsion_site_symmetry_3
_geom_torsion_site_symmetry_4
_geom_torsion
_geom_torsion_publ_flag
N(1) C(1) C(11) C(12) . . . . 139.6(3) no
N(1) C(1) C(11) C(16) . . . . -42.1(2) no
C(2) C(1) C(11) C(12) . . . . -98.0(2) yes
C(2) C(1) C(11) C(16) . . . . 80.3(2) yes
N(1) C(1) C(2) N(2) . . . . -44.3(2) yes
N(1) C(1) C(2) C(21) . . . . -172.1(3) no
C(11) C(1) C(2) N(2) . . . . -167.9(3) no
C(11) C(1) C(2) C(21) . . . . 64.3(2) yes
C(1) C(11) C(12) C(13) . . . . 178.2(3) no
C(16) C(11) C(12) C(13) . . . . -0.2(2) no
C(1) C(11) C(16) C(15) . . . . -179.1(3) no
C(12) C(11) C(16) C(15) . . . . -0.7(2) no
C(11) C(12) C(13) C(14) . . . . 0.70(10) no
C(12) C(13) C(14) C(15) . . . . -0.3(2) no
C(13) C(14) C(15) C(16) . . . . -0.6(2) no
C(14) C(15) C(16) C(11) . . . . 1.10(10) no
N(2) C(2) C(21) C(22) . . . . -42.8(2) no
N(2) C(2) C(21) C(26) . . . . 136.0(3) no
C(1) C(2) C(21) C(22) . . . . 81.4(2) yes
C(1) C(2) C(21) C(26) . . . . -99.7(3) yes
C(2) C(21) C(22) C(23) . . . . 178.3(3) no
C(26) C(21) C(22) C(23) . . . . -0.5(2) no
C(2) C(21) C(26) C(25) . . . . -177.5(4) no
C(22) C(21) C(26) C(25) . . . . 1.3(2) no
C(21) C(22) C(23) C(24) . . . . -0.2(2) no
C(22) C(23) C(24) C(25) . . . . 0.1(2) no
C(23) C(24) C(25) C(26) . . . . 0.7(2) no
C(24) C(25) C(26) C(21) . . . . -1.5(2) no
H(1) C(1) C(2) H(2) . . . . -173(2) yes
